data_7009311
loop_
_publ_author_name
'Drew, Michael G. B.'
'Farrell, David'
'Morgan, Grace G.'
'McKee, Vickie'
'Nelson, Jane'

_publ_section_title
;
 d10 Cations within triple-helical cryptand hosts; a structural and
 modelling study
;
_journal_issue 9
_journal_name_full 'Journal of the Chemical Society, Dalton Transactions'
_journal_page_first 1513
_journal_paper_doi 10.1039/a910240j
_journal_year 2000
_chemical_formula_sum 'C39 H57 Ag Cl2 Cu N8 O12.5'
_chemical_formula_weight 1080.24
_space_group_IT_number 14
_symmetry_cell_setting monoclinic
_symmetry_space_group_name_Hall '-P 2yn'
_symmetry_space_group_name_H-M 'P 1 21/n 1'
_atom_sites_solution_hydrogens geom
_atom_sites_solution_primary direct
_atom_sites_solution_secondary difmap
_audit_creation_method SHELXL-97
_cell_angle_alpha 90.00
_cell_angle_beta 105.755(11)
_cell_angle_gamma 90.00
_cell_formula_units_Z 4
_cell_length_a 15.569(3)
_cell_length_b 14.289(4)
_cell_length_c 22.001(4)
_cell_measurement_reflns_used 42
_cell_measurement_temperature 153(2)
_cell_measurement_theta_max 12.41
_cell_measurement_theta_min 2.35
_cell_volume 4710.6(18)
_computing_cell_refinement 'Siemens XSCANS'
_computing_data_collection 'Siemens XSCANS'
_computing_data_reduction 'Siemens SHELXTL'
_computing_molecular_graphics 'Siemens SHELXTL'
_computing_publication_material 'Siemens SHELXTL'
_computing_structure_refinement 'SHELXL-97 (Sheldrick, 1997)'
_computing_structure_solution 'SHELXS-97 (Sheldrick, 1990)'
_diffrn_ambient_temperature 153(2)
_diffrn_measured_fraction_theta_full 0.997
_diffrn_measured_fraction_theta_max 0.997
_diffrn_measurement_method '\w scans'
_diffrn_radiation_monochromator graphite
_diffrn_radiation_source 'fine-focus sealed tube'
_diffrn_radiation_type MoK\a
_diffrn_radiation_wavelength 0.71073
_diffrn_reflns_av_R_equivalents 0.0643
_diffrn_reflns_av_sigmaI/netI 0.0974
_diffrn_reflns_limit_h_max 16
_diffrn_reflns_limit_h_min 0
_diffrn_reflns_limit_k_max 1
_diffrn_reflns_limit_k_min -15
_diffrn_reflns_limit_l_max 22
_diffrn_reflns_limit_l_min -23
_diffrn_reflns_number 7017
_diffrn_reflns_theta_full 22.49
_diffrn_reflns_theta_max 22.49
_diffrn_reflns_theta_min 2.02
_diffrn_standards_decay_% 0
_diffrn_standards_interval_count 97
_diffrn_standards_number 3
_exptl_absorpt_coefficient_mu 1.048
_exptl_absorpt_correction_T_max 0.66
_exptl_absorpt_correction_T_min 0.44
_exptl_absorpt_correction_type psi-scan
_exptl_crystal_colour brown
_exptl_crystal_density_diffrn 1.523
_exptl_crystal_density_method 'not measured'
_exptl_crystal_description plate
_exptl_crystal_F_000 2228
_exptl_crystal_size_max 0.96
_exptl_crystal_size_mid 0.42
_exptl_crystal_size_min 0.08
_refine_diff_density_max 1.143
_refine_diff_density_min -1.633
_refine_diff_density_rms 0.144
_refine_ls_extinction_method none
_refine_ls_goodness_of_fit_ref 1.078
_refine_ls_hydrogen_treatment mixed
_refine_ls_matrix_type full
_refine_ls_number_parameters 572
_refine_ls_number_reflns 6141
_refine_ls_number_restraints 0
_refine_ls_restrained_S_all 1.078
_refine_ls_R_factor_all 0.1395
_refine_ls_R_factor_gt 0.0838
_refine_ls_shift/su_max 0.015
_refine_ls_shift/su_mean 0.001
_refine_ls_structure_factor_coef Fsqd
_refine_ls_weighting_details 'calc w=1/[\s^2^(Fo^2^)+(0.0929P)^2^+39.8606P] where P=(Fo^2^+2Fc^2^)/3'
_refine_ls_weighting_scheme calc
_refine_ls_wR_factor_gt 0.1948
_refine_ls_wR_factor_ref 0.2267
_reflns_number_gt 3888
_reflns_number_total 6141
_reflns_threshold_expression >2sigma(I)
_cod_data_source_file a910240j.txt
_cod_data_source_block complex3
_cod_depositor_comments
;
The following automatic conversions were performed:
'_symmetry_cell_setting' value 'Monoclinic' changed to 'monoclinic'
according to '/home/saulius/struct/CIF-dictionaries/cif_core.dic'
dictionary named 'cif_core.dic' version 2.4.1 from 2010-06-29.

Automatic conversion script
Id: cif_fix_enum 1527 2010-12-29 10:47:43Z saulius 

The following automatic conversions were performed:

'_exptl_absorpt_correction_type' tag value 'psi-scans' was replaced
with 'psi-scan' value.

Automatic conversion script
Id: cif_fix_values 1646 2011-03-28 12:23:43Z adriana 

The following automatic conversions were performed:

data name '_atom_site_symmetry_multiplicit' was replaced with
'_atom_site_symmetry_multiplicity' as specified in the replacement
file 'data/replacement-values/replacement_tags.lst'.

Automatic conversion script
Id: cif_correct_tags 9268 2022-04-12 08:56:07Z antanas 
;
_cod_original_cell_volume 4710.3(17)
_cod_original_sg_symbol_H-M P2(1)/n
_cod_original_formula_sum 'C39 H57 Ag Cl2 Cu N8 O12.50'
_cod_database_code 7009311

loop_
_symmetry_equiv_pos_as_xyz
'x, y, z'
'-x+1/2, y+1/2, -z+1/2'
'-x, -y, -z'
'x-1/2, -y-1/2, z-1/2'

loop_
_atom_site_label
_atom_site_type_symbol
_atom_site_fract_x
_atom_site_fract_y
_atom_site_fract_z
_atom_site_U_iso_or_equiv
_atom_site_adp_type
_atom_site_occupancy
_atom_site_symmetry_multiplicity
_atom_site_calc_flag
_atom_site_refinement_flags
_atom_site_disorder_assembly
_atom_site_disorder_group
Cu Cu 0.47488(8) 0.75928(9) 0.13993(7) 0.0269(4) Uani 1 1 d . . .
Ag Ag 0.50360(6) 0.92308(8) 0.27269(5) 0.0462(4) Uani 1 1 d . . .
N1 N 0.4560(6) 0.6633(7) 0.0538(4) 0.032(2) Uani 1 1 d . . .
C1A C 0.4317(9) 0.7202(10) -0.0052(6) 0.044(3) Uani 1 1 d . . .
H1A1 H 0.3727 0.7492 -0.0091 0.052 Uiso 1 1 calc R . .
H1A2 H 0.4251 0.6774 -0.0416 0.052 Uiso 1 1 calc R . .
C2A C 0.4963(9) 0.7963(10) -0.0102(6) 0.043(3) Uani 1 1 d . . .
H2A1 H 0.4770 0.8231 -0.0532 0.051 Uiso 1 1 calc R . .
H2A2 H 0.5557 0.7675 -0.0051 0.051 Uiso 1 1 calc R . .
C3A C 0.5062(8) 0.8755(8) 0.0370(6) 0.035(3) Uani 1 1 d . . .
H3A1 H 0.5410 0.9265 0.0246 0.042 Uiso 1 1 calc R . .
H3A2 H 0.4462 0.9005 0.0351 0.042 Uiso 1 1 calc R . .
N3A N 0.5508(6) 0.8477(6) 0.1033(4) 0.027(2) Uani 1 1 d . . .
C4A C 0.6310(8) 0.8715(8) 0.1243(6) 0.032(3) Uani 1 1 d . . .
H4A H 0.6583 0.9018 0.0958 0.039 Uiso 1 1 calc R . .
C5A C 0.6851(7) 0.8569(8) 0.1878(5) 0.027(3) Uani 1 1 d . . .
C6A C 0.7746(7) 0.8588(8) 0.2149(6) 0.033(3) Uani 1 1 d . . .
H6A H 0.8195 0.8715 0.1942 0.040 Uiso 1 1 calc R . .
C7A C 0.7884(8) 0.8385(8) 0.2791(7) 0.038(3) Uani 1 1 d . . .
H7A H 0.8442 0.8337 0.3101 0.046 Uiso 1 1 calc R . .
C8A C 0.7065(7) 0.8272(9) 0.2882(6) 0.034(3) Uani 1 1 d . . .
O1A O 0.6424(5) 0.8374(5) 0.2323(4) 0.0301(19) Uani 1 1 d . . .
C9A C 0.6759(8) 0.8142(8) 0.3437(6) 0.033(3) Uani 1 1 d . . .
H9A H 0.7163 0.7894 0.3805 0.039 Uiso 1 1 calc R . .
N4A N 0.5975(6) 0.8342(8) 0.3457(5) 0.040(3) Uani 1 1 d . . .
C10A C 0.5755(9) 0.8155(11) 0.4054(6) 0.050(4) Uani 1 1 d . . .
H10A H 0.5396 0.7574 0.4006 0.061 Uiso 1 1 calc R . .
H10B H 0.6317 0.8040 0.4387 0.061 Uiso 1 1 calc R . .
C11A C 0.5275(13) 0.8886(14) 0.4264(8) 0.086(6) Uani 1 1 d . . .
H11A H 0.4642 0.8839 0.4018 0.103 Uiso 1 1 calc R . .
H11B H 0.5298 0.8757 0.4711 0.103 Uiso 1 1 calc R . .
C12A C 0.5554(13) 0.9836(13) 0.4226(7) 0.081(6) Uani 1 1 d . . .
H12A H 0.6213 0.9836 0.4322 0.098 Uiso 1 1 calc R . .
H12B H 0.5398 1.0191 0.4568 0.098 Uiso 1 1 calc R . .
N2 N 0.5190(6) 1.0381(7) 0.3612(5) 0.036(3) Uani 1 1 d . . .
C1B C 0.5398(8) 0.6136(9) 0.0583(6) 0.039(3) Uani 1 1 d . . .
H1B1 H 0.5857 0.6601 0.0556 0.047 Uiso 1 1 calc R . .
H1B2 H 0.5309 0.5717 0.0212 0.047 Uiso 1 1 calc R . .
C2B C 0.5751(8) 0.5563(9) 0.1169(7) 0.044(4) Uani 1 1 d . . .
H2B1 H 0.6250 0.5178 0.1109 0.053 Uiso 1 1 calc R . .
H2B2 H 0.5274 0.5127 0.1206 0.053 Uiso 1 1 calc R . .
C3B C 0.6077(8) 0.6077(9) 0.1789(6) 0.037(3) Uani 1 1 d . . .
H3B1 H 0.6387 0.5629 0.2119 0.044 Uiso 1 1 calc R . .
H3B2 H 0.6516 0.6557 0.1747 0.044 Uiso 1 1 calc R . .
N3B N 0.5356(6) 0.6532(7) 0.1992(5) 0.030(2) Uani 1 1 d . . .
C4B C 0.5146(7) 0.6140(9) 0.2444(6) 0.033(3) Uani 1 1 d . . .
H4B H 0.5451 0.5582 0.2615 0.039 Uiso 1 1 calc R . .
C5B C 0.4461(7) 0.6499(8) 0.2719(6) 0.032(3) Uani 1 1 d . . .
C6B C 0.3975(8) 0.6119(8) 0.3078(6) 0.035(3) Uani 1 1 d . . .
H6B H 0.4034 0.5503 0.3246 0.043 Uiso 1 1 calc R . .
C7B C 0.3363(9) 0.6802(9) 0.3158(6) 0.042(3) Uani 1 1 d . . .
H7B H 0.2915 0.6724 0.3373 0.050 Uiso 1 1 calc R . .
C8B C 0.3534(7) 0.7590(9) 0.2871(5) 0.032(3) Uani 1 1 d . . .
O1B O 0.4204(5) 0.7417(5) 0.2596(4) 0.0316(19) Uani 1 1 d . . .
C9B C 0.3180(9) 0.8529(10) 0.2826(6) 0.041(3) Uani 1 1 d . . .
H9B H 0.2618 0.8625 0.2908 0.049 Uiso 1 1 calc R . .
N4B N 0.3575(7) 0.9220(7) 0.2685(4) 0.032(2) Uani 1 1 d . . .
C10B C 0.3127(9) 1.0127(9) 0.2653(7) 0.047(4) Uani 1 1 d . . .
H10C H 0.2910 1.0315 0.2204 0.056 Uiso 1 1 calc R . .
H10D H 0.2599 1.0050 0.2817 0.056 Uiso 1 1 calc R . .
C11B C 0.3674(10) 1.0882(9) 0.3001(8) 0.063(5) Uani 1 1 d . . .
H11C H 0.3988 1.1161 0.2709 0.076 Uiso 1 1 calc R . .
H11D H 0.3254 1.1364 0.3069 0.076 Uiso 1 1 calc R . .
C12B C 0.4341(11) 1.0770(15) 0.3600(9) 0.101(8) Uani 1 1 d . . .
H12C H 0.4448 1.1395 0.3801 0.121 Uiso 1 1 calc R . .
H12D H 0.4076 1.0374 0.3872 0.121 Uiso 1 1 calc R . .
C1C C 0.3845(8) 0.5959(9) 0.0523(6) 0.043(3) Uani 1 1 d . . .
H1C1 H 0.4039 0.5545 0.0896 0.052 Uiso 1 1 calc R . .
H1C2 H 0.3766 0.5563 0.0143 0.052 Uiso 1 1 calc R . .
C2C C 0.2943(8) 0.6372(9) 0.0517(6) 0.043(3) Uani 1 1 d . . .
H2C1 H 0.2767 0.6825 0.0165 0.052 Uiso 1 1 calc R . .
H2C2 H 0.2495 0.5863 0.0432 0.052 Uiso 1 1 calc R . .
C3C C 0.2917(8) 0.6860(9) 0.1120(6) 0.039(3) Uani 1 1 d . . .
H3C1 H 0.2288 0.6965 0.1118 0.046 Uiso 1 1 calc R . .
H3C2 H 0.3193 0.6450 0.1484 0.046 Uiso 1 1 calc R . .
N3C N 0.3394(6) 0.7771(7) 0.1202(4) 0.032(2) Uani 1 1 d . . .
C4C C 0.2915(8) 0.8495(10) 0.1040(6) 0.035(3) Uani 1 1 d . . .
H4C H 0.2287 0.8416 0.0884 0.043 Uiso 1 1 calc R . .
C5C C 0.3266(8) 0.9420(8) 0.1081(6) 0.030(3) Uani 1 1 d . . .
C6C C 0.2914(9) 1.0232(9) 0.0792(6) 0.043(3) Uani 1 1 d . . .
H6C H 0.2333 1.0314 0.0516 0.052 Uiso 1 1 calc R . .
C7C C 0.3574(9) 1.0927(9) 0.0981(6) 0.044(3) Uani 1 1 d . . .
H7C H 0.3532 1.1563 0.0850 0.053 Uiso 1 1 calc R . .
C8C C 0.4286(8) 1.0503(8) 0.1388(5) 0.031(3) Uani 1 1 d . . .
O1C O 0.4096(5) 0.9576(5) 0.1447(3) 0.0263(18) Uani 1 1 d . . .
C9C C 0.5102(8) 1.0845(9) 0.1787(6) 0.034(3) Uani 1 1 d . . .
H9C H 0.5299 1.1444 0.1693 0.041 Uiso 1 1 calc R . .
N4C N 0.5586(6) 1.0413(7) 0.2259(5) 0.030(2) Uani 1 1 d . . .
C10C C 0.6418(7) 1.0872(9) 0.2606(5) 0.033(3) Uani 1 1 d . . .
H10E H 0.6930 1.0531 0.2525 0.040 Uiso 1 1 calc R . .
H10F H 0.6426 1.1518 0.2447 0.040 Uiso 1 1 calc R . .
C11C C 0.6525(10) 1.0903(18) 0.3284(8) 0.105(8) Uani 1 1 d . . .
H11E H 0.6764 1.0284 0.3450 0.126 Uiso 1 1 calc R . .
H11F H 0.7006 1.1362 0.3456 0.126 Uiso 1 1 calc R . .
C12C C 0.5828(10) 1.1112(10) 0.3574(7) 0.056(4) Uani 1 1 d . . .
H12E H 0.5485 1.1647 0.3344 0.067 Uiso 1 1 calc R . .
H12F H 0.6113 1.1328 0.4010 0.067 Uiso 1 1 calc R . .
Cl1 Cl 0.4362(2) 0.3488(2) 0.19014(16) 0.0425(8) Uani 1 1 d . . .
O11 O 0.3849(7) 0.4335(7) 0.1743(5) 0.064(3) Uani 1 1 d . . .
O12 O 0.4786(7) 0.3251(7) 0.1420(5) 0.066(3) Uani 1 1 d . . .
O13 O 0.3793(6) 0.2752(7) 0.1979(6) 0.072(3) Uani 1 1 d . . .
O14 O 0.5034(8) 0.3640(10) 0.2465(6) 0.098(4) Uani 1 1 d . . .
Cl2 Cl 0.2274(3) 0.9250(3) -0.08991(18) 0.0738(14) Uani 1 1 d . . .
O21 O 0.2098(8) 1.0201(9) -0.0763(6) 0.089(4) Uani 1 1 d . . .
O22 O 0.2203(11) 0.8605(9) -0.0454(6) 0.116(5) Uani 1 1 d . . .
O23 O 0.3217(12) 0.9245(11) -0.0848(11) 0.170(8) Uani 1 1 d . . .
O24 O 0.1861(15) 0.8995(11) -0.1490(7) 0.191(11) Uani 1 1 d . . .
O20 O 0.2103(8) 0.4172(12) 0.0766(8) 0.109(5) Uani 1 1 d . . .
H20 H 0.2621 0.4274 0.0995 0.164 Uiso 1 1 calc R . .
C21 C 0.2096(15) 0.3331(14) 0.0426(9) 0.098(7) Uani 1 1 d . . .
H21A H 0.2239 0.2810 0.0734 0.118 Uiso 1 1 calc R . .
H21B H 0.1481 0.3227 0.0159 0.118 Uiso 1 1 calc R . .
C22 C 0.2672(10) 0.3275(18) 0.0043(9) 0.113(9) Uani 1 1 d . . .
H22A H 0.2588 0.2673 -0.0180 0.169 Uiso 1 1 calc R . .
H22B H 0.3290 0.3326 0.0303 0.169 Uiso 1 1 calc R . .
H22C H 0.2543 0.3786 -0.0266 0.169 Uiso 1 1 calc R . .
O30 O 0.4151(15) 0.3565(17) 0.3601(11) 0.082(7) Uiso 0.50 1 d P . .
H30 H 0.4394 0.3599 0.3292 0.123 Uiso 0.50 1 d P . .
C31 C 0.501(2) 0.373(3) 0.4102(17) 0.087(12) Uiso 0.50 1 d P . .
H31A H 0.5469 0.3290 0.4030 0.105 Uiso 0.50 1 calc PR . .
H31B H 0.5221 0.4372 0.4057 0.105 Uiso 0.50 1 calc PR . .
C32 C 0.495(3) 0.360(3) 0.474(2) 0.111(14) Uiso 0.50 1 d P . .
H32A H 0.5522 0.3748 0.5038 0.500 Uiso 0.50 1 calc PR . .
H32B H 0.4782 0.2955 0.4797 0.500 Uiso 0.50 1 calc PR . .
H32C H 0.4488 0.4026 0.4812 0.500 Uiso 0.50 1 calc PR . .

loop_
_atom_site_aniso_label
_atom_site_aniso_U_11
_atom_site_aniso_U_22
_atom_site_aniso_U_33
_atom_site_aniso_U_23
_atom_site_aniso_U_13
_atom_site_aniso_U_12
Cu 0.0184(7) 0.0217(8) 0.0419(9) 0.0152(7) 0.0101(6) 0.0021(6)
Ag 0.0328(6) 0.0551(7) 0.0546(7) 0.0174(6) 0.0186(5) 0.0071(5)
N1 0.039(6) 0.023(6) 0.035(6) 0.001(5) 0.013(5) 0.002(5)
C1A 0.049(8) 0.052(9) 0.034(8) -0.003(7) 0.017(6) -0.006(7)
C2A 0.049(8) 0.048(9) 0.034(8) 0.005(7) 0.015(6) 0.004(7)
C3A 0.043(7) 0.024(7) 0.041(8) 0.010(6) 0.018(6) 0.006(6)
N3A 0.032(6) 0.018(5) 0.035(6) 0.004(5) 0.014(5) 0.008(4)
C4A 0.036(8) 0.023(7) 0.045(8) 0.006(6) 0.023(6) 0.003(6)
C5A 0.027(7) 0.026(7) 0.032(7) -0.004(6) 0.012(6) 0.003(5)
C6A 0.029(7) 0.022(7) 0.053(9) 0.003(6) 0.018(6) -0.002(5)
C7A 0.026(7) 0.030(7) 0.058(9) -0.008(7) 0.012(6) 0.005(6)
C8A 0.026(7) 0.038(8) 0.038(8) -0.004(6) 0.011(6) 0.007(6)
O1A 0.027(4) 0.026(5) 0.042(5) -0.006(4) 0.016(4) -0.002(4)
C9A 0.031(7) 0.031(7) 0.030(7) -0.004(6) -0.001(6) 0.004(6)
N4A 0.026(6) 0.059(8) 0.037(6) -0.017(6) 0.011(5) -0.005(5)
C10A 0.044(8) 0.079(11) 0.028(8) -0.013(8) 0.009(6) -0.015(8)
C11A 0.116(15) 0.094(15) 0.059(11) 0.009(10) 0.044(11) 0.045(13)
C12A 0.128(15) 0.087(14) 0.044(10) -0.054(10) 0.051(10) -0.073(12)
N2 0.028(5) 0.044(7) 0.039(6) -0.003(5) 0.015(5) 0.006(5)
C1B 0.047(8) 0.026(7) 0.050(8) -0.003(6) 0.021(7) -0.004(6)
C2B 0.039(7) 0.026(8) 0.075(10) 0.002(7) 0.031(7) 0.010(6)
C3B 0.030(7) 0.027(7) 0.058(9) 0.007(6) 0.019(6) 0.011(6)
N3B 0.024(5) 0.025(6) 0.044(7) -0.008(5) 0.015(5) -0.002(4)
C4B 0.027(7) 0.025(7) 0.044(8) -0.007(6) 0.005(6) 0.001(6)
C5B 0.031(7) 0.029(7) 0.032(7) -0.010(6) 0.003(6) 0.002(6)
C6B 0.051(8) 0.015(7) 0.042(8) 0.006(6) 0.016(7) 0.003(6)
C7B 0.057(9) 0.031(8) 0.042(8) -0.015(6) 0.022(7) -0.016(7)
C8B 0.028(6) 0.035(8) 0.032(7) -0.018(6) 0.004(5) -0.004(6)
O1B 0.029(4) 0.027(5) 0.040(5) -0.007(4) 0.011(4) 0.006(4)
C9B 0.037(8) 0.050(10) 0.038(8) -0.018(7) 0.013(6) 0.013(7)
N4B 0.043(6) 0.024(6) 0.034(6) 0.006(5) 0.016(5) 0.017(5)
C10B 0.041(8) 0.042(9) 0.060(9) 0.000(7) 0.019(7) 0.016(7)
C11B 0.059(10) 0.019(8) 0.102(13) 0.000(8) 0.006(9) 0.012(7)
C12B 0.061(11) 0.122(17) 0.108(15) -0.082(14) 0.002(11) 0.029(11)
C1C 0.055(8) 0.036(8) 0.042(8) -0.003(7) 0.020(7) -0.005(7)
C2C 0.043(8) 0.041(8) 0.044(8) -0.007(7) 0.009(6) -0.021(7)
C3C 0.030(7) 0.040(8) 0.047(8) 0.004(7) 0.012(6) -0.016(6)
N3C 0.029(5) 0.038(7) 0.028(6) -0.004(5) 0.007(4) -0.010(5)
C4C 0.019(6) 0.052(9) 0.035(8) 0.002(7) 0.005(5) -0.002(6)
C5C 0.028(7) 0.026(8) 0.037(7) 0.003(6) 0.010(6) 0.002(6)
C6C 0.042(8) 0.041(9) 0.046(8) -0.008(7) 0.012(7) 0.003(7)
C7C 0.062(9) 0.027(8) 0.047(8) -0.003(7) 0.019(7) 0.007(7)
C8C 0.035(7) 0.033(8) 0.030(7) 0.005(6) 0.017(6) 0.002(6)
O1C 0.032(5) 0.019(4) 0.032(5) 0.002(4) 0.014(4) -0.002(3)
C9C 0.044(8) 0.029(7) 0.039(8) -0.008(7) 0.028(7) 0.002(6)
N4C 0.034(6) 0.021(5) 0.040(6) -0.011(5) 0.020(5) 0.004(5)
C10C 0.027(6) 0.032(7) 0.042(8) -0.006(6) 0.013(6) -0.017(6)
C11C 0.054(10) 0.19(2) 0.074(12) -0.062(14) 0.030(9) -0.078(13)
C12C 0.070(10) 0.044(9) 0.065(10) -0.010(8) 0.037(8) -0.001(8)
Cl1 0.0342(17) 0.036(2) 0.058(2) -0.0009(17) 0.0138(16) -0.0025(15)
O11 0.065(7) 0.035(6) 0.097(8) 0.011(6) 0.031(6) 0.006(5)
O12 0.076(7) 0.052(7) 0.087(8) -0.001(6) 0.051(6) 0.002(6)
O13 0.053(6) 0.042(6) 0.140(10) 0.004(6) 0.060(7) -0.006(5)
O14 0.072(8) 0.121(11) 0.088(9) -0.027(8) 0.001(7) 0.013(8)
Cl2 0.101(3) 0.051(3) 0.049(2) 0.011(2) -0.014(2) -0.038(3)
O21 0.102(9) 0.075(9) 0.104(10) 0.026(8) 0.055(8) 0.003(7)
O22 0.192(15) 0.082(9) 0.068(8) 0.031(7) 0.024(9) -0.053(10)
O23 0.117(13) 0.091(12) 0.28(2) 0.061(14) 0.006(14) 0.001(10)
O24 0.30(2) 0.095(12) 0.094(12) 0.019(10) -0.083(14) -0.072(14)
O20 0.079(9) 0.119(13) 0.136(13) 0.023(11) 0.038(9) 0.020(9)
C21 0.132(19) 0.072(14) 0.080(14) 0.017(12) 0.011(13) 0.045(13)
C22 0.043(10) 0.22(3) 0.089(14) 0.081(16) 0.036(10) 0.027(13)

loop_
_atom_type_symbol
_atom_type_description
_atom_type_scat_dispersion_real
_atom_type_scat_dispersion_imag
_atom_type_scat_source
C C 0.0033 0.0016 'International Tables Vol C Tables 4.2.6.8 and 6.1.1.4'
H H 0.0000 0.0000 'International Tables Vol C Tables 4.2.6.8 and 6.1.1.4'
N N 0.0061 0.0033 'International Tables Vol C Tables 4.2.6.8 and 6.1.1.4'
O O 0.0106 0.0060 'International Tables Vol C Tables 4.2.6.8 and 6.1.1.4'
Cl Cl 0.1484 0.1585 'International Tables Vol C Tables 4.2.6.8 and 6.1.1.4'
Cu Cu 0.3201 1.2651 'International Tables Vol C Tables 4.2.6.8 and 6.1.1.4'
Ag Ag -0.8971 1.1015 'International Tables Vol C Tables 4.2.6.8 and 6.1.1.4'

loop_
_geom_angle_atom_site_label_1
_geom_angle_atom_site_label_2
_geom_angle_atom_site_label_3
_geom_angle
_geom_angle_site_symmetry_1
_geom_angle_site_symmetry_3
_geom_angle_publ_flag
N3A Cu N3C 120.9(4) . . y
N3A Cu N3B 119.4(4) . . y
N3C Cu N3B 119.7(4) . . y
N3A Cu N1 90.1(4) . . y
N3C Cu N1 90.3(4) . . y
N3B Cu N1 90.9(4) . . y
N3A Cu O1B 137.2(3) . . ?
N3C Cu O1B 71.0(3) . . ?
N3B Cu O1B 64.6(3) . . ?
N1 Cu O1B 132.4(3) . . ?
N3A Cu O1C 70.7(3) . . ?
N3C Cu O1C 63.6(3) . . ?
N3B Cu O1C 140.4(3) . . ?
N1 Cu O1C 128.4(3) . . ?
O1B Cu O1C 82.5(2) . . ?
N3A Cu O1A 63.5(3) . . ?
N3C Cu O1A 137.7(3) . . ?
N3B Cu O1A 71.6(3) . . ?
N1 Cu O1A 131.6(3) . . ?
O1B Cu O1A 80.8(2) . . ?
O1C Cu O1A 82.4(2) . . ?
N3A Cu Ag 87.8(3) . . ?
N3C Cu Ag 89.2(3) . . ?
N3B Cu Ag 91.7(3) . . ?
N1 Cu Ag 177.2(2) . . ?
O1B Cu Ag 49.87(15) . . ?
O1C Cu Ag 49.03(14) . . ?
O1A Cu Ag 48.67(14) . . ?
N4A Ag N4B 118.6(4) . . y
N4A Ag N4C 119.6(4) . . y
N4B Ag N4C 119.3(4) . . y
N4A Ag N2 84.8(3) . . y
N4B Ag N2 85.3(3) . . y
N4C Ag N2 84.0(3) . . y
N4A Ag O1A 64.9(3) . . ?
N4B Ag O1A 146.5(3) . . ?
N4C Ag O1A 76.4(3) . . ?
N2 Ag O1A 127.4(3) . . ?
N4A Ag O1C 150.0(3) . . ?
N4B Ag O1C 73.6(3) . . ?
N4C Ag O1C 65.0(3) . . ?
N2 Ag O1C 124.8(3) . . ?
O1A Ag O1C 89.8(2) . . ?
N4A Ag O1B 75.5(3) . . ?
N4B Ag O1B 64.4(3) . . ?
N4C Ag O1B 147.4(3) . . ?
N2 Ag O1B 127.8(3) . . ?
O1A Ag O1B 86.6(2) . . ?
O1C Ag O1B 87.7(2) . . ?
N4A Ag Cu 97.1(3) . . ?
N4B Ag Cu 93.4(3) . . ?
N4C Ag Cu 95.4(2) . . ?
N2 Ag Cu 178.1(2) . . ?
O1A Ag Cu 54.07(15) . . ?
O1C Ag Cu 53.42(15) . . ?
O1B Ag Cu 52.55(15) . . ?
C1B N1 C1C 109.9(9) . . ?
C1B N1 C1A 109.4(9) . . ?
C1C N1 C1A 109.0(9) . . ?
C1B N1 Cu 108.9(7) . . ?
C1C N1 Cu 109.8(7) . . ?
C1A N1 Cu 109.8(7) . . ?
C1B N1 N2 110.2(7) . . ?
C1C N1 N2 110.9(6) . . ?
C1A N1 N2 107.3(7) . . ?
Cu N1 N2 2.50(19) . . ?
N1 C1A C2A 116.1(10) . . ?
C1A C2A C3A 115.9(11) . . ?
N3A C3A C2A 114.0(10) . . ?
C4A N3A C3A 116.2(10) . . ?
C4A N3A Cu 130.3(8) . . ?
C3A N3A Cu 112.7(7) . . ?
N3A C4A C5A 125.4(11) . . ?
O1A C5A C6A 109.5(10) . . ?
O1A C5A C4A 117.4(10) . . ?
C6A C5A C4A 133.1(11) . . ?
C5A C6A C7A 107.2(11) . . ?
C8A C7A C6A 106.3(11) . . ?
C7A C8A O1A 110.0(11) . . ?
C7A C8A C9A 133.1(12) . . ?
O1A C8A C9A 116.7(10) . . ?
C5A O1A C8A 106.9(8) . . ?
C5A O1A Ag 134.9(7) . . ?
C8A O1A Ag 101.4(6) . . ?
C5A O1A Cu 95.3(6) . . ?
C8A O1A Cu 147.7(7) . . ?
Ag O1A Cu 77.26(18) . . ?
N4A C9A C8A 123.0(11) . . ?
C9A N4A C10A 116.8(11) . . ?
C9A N4A Ag 123.3(9) . . ?
C10A N4A Ag 118.5(8) . . ?
C11A C10A N4A 115.2(13) . . ?
C12A C11A C10A 118.5(17) . . ?
C11A C12A N2 119.2(13) . . ?
C12B N2 C12C 111.2(13) . . ?
C12B N2 C12A 109.5(13) . . ?
C12C N2 C12A 108.7(11) . . ?
C12B N2 Ag 110.4(8) . . ?
C12C N2 Ag 110.4(7) . . ?
C12A N2 Ag 106.7(8) . . ?
C12B N2 N1 109.0(8) . . ?
C12C N2 N1 109.9(7) . . ?
C12A N2 N1 108.6(7) . . ?
Ag N2 N1 1.97(18) . . ?
N1 C1B C2B 115.7(10) . . ?
C1B C2B C3B 117.8(11) . . ?
N3B C3B C2B 113.1(10) . . ?
C4B N3B C3B 115.3(10) . . ?
C4B N3B Cu 131.0(8) . . ?
C3B N3B Cu 113.1(8) . . ?
N3B C4B C5B 123.2(11) . . ?
C6B C5B O1B 108.7(10) . . ?
C6B C5B C4B 133.9(12) . . ?
O1B C5B C4B 117.4(11) . . ?
C5B C6B C7B 107.5(11) . . ?
C8B C7B C6B 107.0(11) . . ?
C7B C8B O1B 109.1(11) . . ?
C7B C8B C9B 133.3(12) . . ?
O1B C8B C9B 117.5(12) . . ?
C8B O1B C5B 107.5(9) . . ?
C8B O1B Ag 99.8(6) . . ?
C5B O1B Ag 137.8(6) . . ?
C8B O1B Cu 144.2(7) . . ?
C5B O1B Cu 96.8(6) . . ?
Ag O1B Cu 77.6(2) . . ?
N4B C9B C8B 123.3(11) . . ?
C9B N4B C10B 116.9(10) . . ?
C9B N4B Ag 123.8(8) . . ?
C10B N4B Ag 117.3(8) . . ?
C11B C10B N4B 115.3(11) . . ?
C12B C11B C10B 124.7(14) . . ?
N2 C12B C11B 119.4(15) . . ?
N1 C1C C2C 116.1(11) . . ?
C3C C2C C1C 114.6(11) . . ?
N3C C3C C2C 112.3(10) . . ?
C4C N3C C3C 116.4(10) . . ?
C4C N3C Cu 130.7(8) . . ?
C3C N3C Cu 111.6(8) . . ?
N3C C4C C5C 123.6(10) . . ?
O1C C5C C6C 109.7(10) . . ?
O1C C5C C4C 118.8(10) . . ?
C6C C5C C4C 131.4(11) . . ?
C5C C6C C7C 107.1(11) . . ?
C8C C7C C6C 106.2(12) . . ?
C7C C8C O1C 109.5(11) . . ?
C7C C8C C9C 133.2(12) . . ?
O1C C8C C9C 116.9(10) . . ?
C5C O1C C8C 107.5(9) . . ?
C5C O1C Ag 136.0(6) . . ?
C8C O1C Ag 101.3(6) . . ?
C5C O1C Cu 95.8(6) . . ?
C8C O1C Cu 145.0(6) . . ?
Ag O1C Cu 77.55(18) . . ?
N4C C9C C8C 125.0(12) . . ?
C9C N4C C10C 117.0(10) . . ?
C9C N4C Ag 121.5(8) . . ?
C10C N4C Ag 119.1(8) . . ?
C11C C10C N4C 112.7(10) . . ?
C12C C11C C10C 125.0(15) . . ?
C11C C12C N2 119.1(14) . . ?
O14 Cl1 O13 110.4(8) . . ?
O14 Cl1 O12 107.9(7) . . ?
O13 Cl1 O12 110.1(6) . . ?
O14 Cl1 O11 108.3(7) . . ?
O13 Cl1 O11 109.2(6) . . ?
O12 Cl1 O11 110.9(6) . . ?
O24 Cl2 O22 113.7(9) . . ?
O24 Cl2 O21 113.1(10) . . ?
O22 Cl2 O21 115.5(9) . . ?
O24 Cl2 O23 106.6(15) . . ?
O22 Cl2 O23 102.7(11) . . ?
O21 Cl2 O23 103.6(9) . . ?
C22 C21 O20 117(2) . . ?
C32 C31 O30 114(3) . . ?

loop_
_geom_bond_atom_site_label_1
_geom_bond_atom_site_label_2
_geom_bond_distance
_geom_bond_site_symmetry_2
_geom_bond_publ_flag
Cu N3A 2.041(9) . y
Cu N3C 2.051(10) . y
Cu N3B 2.054(10) . y
Cu N1 2.292(10) . y
Cu O1B 2.987(8) . ?
Cu O1C 3.021(7) . ?
Cu O1A 3.050(7) . ?
Cu Ag 3.674(2) . y
Ag N4A 2.248(11) . y
Ag N4B 2.251(10) . y
Ag N4C 2.264(10) . y
Ag N2 2.509(10) . y
Ag O1A 2.829(7) . ?
Ag O1C 2.841(7) . ?
Ag O1B 2.876(8) . ?
N1 C1B 1.465(15) . ?
N1 C1C 1.466(15) . ?
N1 C1A 1.492(15) . ?
N1 N2 8.471(14) . ?
C1A C2A 1.505(18) . ?
C2A C3A 1.515(17) . ?
C3A N3A 1.487(14) . ?
N3A C4A 1.255(14) . ?
C4A C5A 1.439(16) . ?
C5A O1A 1.353(13) . ?
C5A C6A 1.359(15) . ?
C6A C7A 1.399(17) . ?
C7A C8A 1.353(16) . ?
C8A O1A 1.363(13) . ?
C8A C9A 1.439(17) . ?
C9A N4A 1.266(14) . ?
N4A C10A 1.470(16) . ?
C10A C11A 1.43(2) . ?
C11A C12A 1.43(2) . ?
C12A N2 1.53(2) . ?
N2 C12B 1.428(17) . ?
N2 C12C 1.460(17) . ?
C1B C2B 1.500(17) . ?
C2B C3B 1.510(18) . ?
C3B N3B 1.467(14) . ?
N3B C4B 1.261(15) . ?
C4B C5B 1.456(17) . ?
C5B C6B 1.346(17) . ?
C5B O1B 1.377(14) . ?
C6B C7B 1.408(17) . ?
C7B C8B 1.352(17) . ?
C8B O1B 1.365(13) . ?
C8B C9B 1.443(18) . ?
C9B N4B 1.247(16) . ?
N4B C10B 1.464(15) . ?
C10B C11B 1.456(19) . ?
C11B C12B 1.45(2) . ?
C1C C2C 1.519(18) . ?
C2C C3C 1.509(17) . ?
C3C N3C 1.484(15) . ?
N3C C4C 1.269(15) . ?
C4C C5C 1.423(17) . ?
C5C O1C 1.344(13) . ?
C5C C6C 1.365(17) . ?
C6C C7C 1.408(18) . ?
C7C C8C 1.364(17) . ?
C8C O1C 1.372(14) . ?
C8C C9C 1.420(17) . ?
C9C N4C 1.266(15) . ?
N4C C10C 1.467(14) . ?
C10C C11C 1.455(19) . ?
C11C C12C 1.43(2) . ?
Cl1 O14 1.406(12) . ?
Cl1 O13 1.414(10) . ?
Cl1 O12 1.433(10) . ?
Cl1 O11 1.441(10) . ?
Cl2 O24 1.336(14) . ?
Cl2 O22 1.371(11) . ?
Cl2 O21 1.434(13) . ?
Cl2 O23 1.442(18) . ?
O20 C21 1.41(2) . ?
C21 C22 1.39(2) . ?
O30 C31 1.50(4) . ?
C31 C32 1.44(5) . ?

loop_
_geom_hbond_atom_site_label_D
_geom_hbond_atom_site_label_H
_geom_hbond_atom_site_label_A
_geom_hbond_distance_DH
_geom_hbond_distance_HA
_geom_hbond_distance_DA
_geom_hbond_angle_DHA
_geom_hbond_site_symmetry_A
O20 H20 O11 0.84 2.16 2.982(18) 166.4 .
O30 H30 O14 0.87 2.30 3.16(3) 178.2 .

loop_
_geom_torsion_atom_site_label_1
_geom_torsion_atom_site_label_2
_geom_torsion_atom_site_label_3
_geom_torsion_atom_site_label_4
_geom_torsion
_geom_torsion_site_symmetry_1
_geom_torsion_site_symmetry_2
_geom_torsion_site_symmetry_3
_geom_torsion_site_symmetry_4
_geom_torsion_publ_flag
N3A C4A C9A N4A -32.8(10) . . . . ?
N3B C4B C9B N4B -33.4(10) . . . . ?
N3C C4C C9C N4C -31.9(10) . . . . ?
C1A N1 Cu N3A -46.7(8) . . . . ?
C1B N1 Cu N3B -46.4(8) . . . . ?
C1C N1 Cu N3C -45.7(8) . . . . ?
C12A N2 Ag N4A -18.2(9) . . . . ?
C12B N2 Ag N4B -17.8(12) . . . . ?
C12C N2 Ag N4C -20.9(9) . . . . ?
N3A Cu Ag N4A -107.8(4) . . . . ?
N3B Cu Ag N4B -107.8(4) . . . . ?
N3C Cu Ag N4C -108.0(4) . . . . ?
C1A N1 N2 C12A -172.9(10) . . . . ?
C1B N1 N2 C12B -173.1(13) . . . . ?
C1C N1 N2 C12C -173.2(10) . . . . ?
